data_7227747
loop_
_publ_author_name
'Aguilar-Valdez, Nancy'
'Maldonado-Dom\'inguez, Mauricio'
'Arcos-Ramos, Rafael'
'Romero-\'Avila, Margarita'
'Santillan, Rosa'
'Farf\'an, Norberto'

_publ_section_title
;
 Synthesis of steroidal molecular compasses: exploration of the controlled
 assembly of solid organic materials
;
_journal_issue 13
_journal_name_full CrystEngComm
_journal_page_first 1771
_journal_paper_doi 10.1039/C7CE00157F
_journal_volume 19
_journal_year 2017
_chemical_absolute_configuration rm
_chemical_compound_source 'synthesis as described'
_chemical_formula_moiety 'C48 H62 N2 O4'
_chemical_formula_sum 'C48 H62 N2 O4'
_chemical_formula_weight 731.00
_chemical_melting_point 483
_chemical_name_systematic
;
2,5-Bis(17alpha-ethynyl-5delta-androst-2-en-17beta-ol)-4-nitroaniline
;
_space_group_crystal_system monoclinic
_space_group_IT_number 5
_space_group_name_Hall 'C 2y'
_space_group_name_H-M_alt 'C 1 2 1'
_symmetry_space_group_name_Hall 'C 2y'
_symmetry_space_group_name_H-M 'C 1 2 1'
_atom_sites_solution_hydrogens mixed
_audit_conform_dict_location ftp://ftp.iucr.org/pub/cif_core.dic
_audit_conform_dict_name cif_core.dic
_audit_conform_dict_version 2.4.3
_audit_creation_date 2016-11-10T18:07:35-00:00
_audit_creation_method 'WinGX routine CIF_UPDATE'
_audit_update_record
;
2017-01-05 deposited with the CCDC.
2017-03-01 downloaded from the CCDC.
;
_cell_angle_alpha 90
_cell_angle_beta 95.27(3)
_cell_angle_gamma 90
_cell_formula_units_Z 4
_cell_length_a 39.169(8)
_cell_length_b 7.5511(15)
_cell_length_c 16.702(3)
_cell_measurement_reflns_used 33563
_cell_measurement_temperature 293(2)
_cell_measurement_theta_max 27.48
_cell_measurement_theta_min 2.91
_cell_volume 4919.1(17)
_computing_cell_refinement 'HKL Scalepack (Otwinowski & Minor 1997)'
_computing_data_collection 'Collect (Bruker AXS BV, 1997-2004)'
_computing_data_reduction 'HKL Denzo and Scalepack (Otwinowski & Minor 1997)'
_computing_molecular_graphics 'ORTEP-3 for Windows (Farrugia, 2012)'
_computing_publication_material 'WinGX publication routines (Farrugia, 2012)'
_computing_structure_refinement 'SHELXL-2014/7 (Sheldrick, 2014)'
_computing_structure_solution 'SHELXS-2013 (Sheldrick, 2008)'
_diffrn_ambient_temperature 293(2)
_diffrn_detector 'CCD plate'
_diffrn_detector_area_resol_mean 9
_diffrn_measured_fraction_theta_full 0.966
_diffrn_measured_fraction_theta_max 0.964
_diffrn_measurement_device '95mm CCD camera on \k-goniostat'
_diffrn_measurement_device_type KappaCCD
_diffrn_measurement_method 'CCD rotation images, thick slices'
_diffrn_orient_matrix_type 'by Bruker AXS Collect from scalepack cell'
_diffrn_orient_matrix_UB_11 0.023747
_diffrn_orient_matrix_UB_12 -0.004474
_diffrn_orient_matrix_UB_13 -0.017234
_diffrn_orient_matrix_UB_21 0.009559
_diffrn_orient_matrix_UB_22 -0.000887
_diffrn_orient_matrix_UB_23 0.057574
_diffrn_orient_matrix_UB_31 -0.000868
_diffrn_orient_matrix_UB_32 -0.132249
_diffrn_orient_matrix_UB_33 0.000197
_diffrn_radiation_monochromator 'horizonally mounted graphite crystal'
_diffrn_radiation_probe x-ray
_diffrn_radiation_type MoK\a
_diffrn_radiation_wavelength 0.71073
_diffrn_reflns_av_R_equivalents 0.0676
_diffrn_reflns_av_unetI/netI 0.0958
_diffrn_reflns_Laue_measured_fraction_full 0.966
_diffrn_reflns_Laue_measured_fraction_max 0.964
_diffrn_reflns_limit_h_max 44
_diffrn_reflns_limit_h_min -50
_diffrn_reflns_limit_k_max 9
_diffrn_reflns_limit_k_min -9
_diffrn_reflns_limit_l_max 21
_diffrn_reflns_limit_l_min -20
_diffrn_reflns_number 27259
_diffrn_reflns_point_group_measured_fraction_full 0.973
_diffrn_reflns_point_group_measured_fraction_max 0.97
_diffrn_reflns_theta_full 25.242
_diffrn_reflns_theta_max 27.641
_diffrn_reflns_theta_min 4.615
_diffrn_source 'Enraf Nonius FR590'
_diffrn_standards_number 0
_exptl_absorpt_coefficient_mu 0.062
_exptl_absorpt_correction_T_max 0.963
_exptl_absorpt_correction_T_min 0.864
_exptl_absorpt_correction_type multi-scan
_exptl_absorpt_process_details
;
        [c.f. r.h. blessing, acta cryst. (1995), a51, 33-38]
;
_exptl_crystal_colour Yellow
_exptl_crystal_density_diffrn 0.987
_exptl_crystal_density_method 'not measured'
_exptl_crystal_description Needles
_exptl_crystal_F_000 1584
_exptl_crystal_recrystallization_method 'Re-crystallisation from solvent: CH2Cl2:Hexanes'
_exptl_crystal_size_max 0.380
_exptl_crystal_size_mid 0.250
_exptl_crystal_size_min 0.180
_refine_diff_density_max 0.299
_refine_diff_density_min -0.188
_refine_diff_density_rms 0.032
_refine_ls_abs_structure_details
;
 Refined as an inversion twin.
;
_refine_ls_abs_structure_Flack -2(3)
_refine_ls_extinction_coef 0.019(10)
_refine_ls_extinction_expression Fc^*^=kFc[1+0.001xFc^2^\l^3^/sin(2\q)]^-1/4^
_refine_ls_extinction_method 'SHELXL-2014/7 (Sheldrick 2014'
_refine_ls_goodness_of_fit_ref 1.012
_refine_ls_hydrogen_treatment mixed
_refine_ls_matrix_type full
_refine_ls_number_parameters 497
_refine_ls_number_reflns 10522
_refine_ls_number_restraints 77
_refine_ls_restrained_S_all 1.023
_refine_ls_R_factor_all 0.1544
_refine_ls_R_factor_gt 0.0873
_refine_ls_shift/su_max 0.006
_refine_ls_shift/su_mean 0.000
_refine_ls_structure_factor_coef Fsqd
_refine_ls_weighting_details 'w=1/[\s^2^(Fo^2^)+(0.1601P)^2^+0.2279P] where P=(Fo^2^+2Fc^2^)/3'
_refine_ls_weighting_scheme calc
_refine_ls_wR_factor_gt 0.2242
_refine_ls_wR_factor_ref 0.2703
_reflns_Friedel_coverage 0.87
_reflns_Friedel_fraction_full 0.98
_reflns_Friedel_fraction_max 0.977
_reflns_number_gt 5624
_reflns_number_total 10522
_reflns_threshold_expression 'I > 2\s(I)'
_cod_data_source_file c7ce00157f2.cif
_cod_data_source_block Steroidal_compass_11
_cod_depositor_comments
;
Adding full bibliography for 7227747--7227748.cif.

2018-02-05
Z value and formula fixed to values more according to usual
chemical conventions.                 miguel
;
_cod_original_formula_sum 'C24 H31 N O2'
_cod_original_formula_weight 365.50
_cod_original_formula_units_Z 8
_cod_original_cell_volume 4918.9(17)
_cod_database_code 7227747
_shelx_space_group_comment
;
The symmetry employed for this shelxl refinement is uniquely defined
by the following loop, which should always be used as a source of
symmetry information in preference to the above space-group names.
They are only intended as comments.
;
_shelx_estimated_absorpt_t_min 0.977
_shelx_estimated_absorpt_t_max 0.989

loop_
_space_group_symop_operation_xyz
'x, y, z'
'-x, y, -z'
'x+1/2, y+1/2, z'
'-x+1/2, y+1/2, -z'

loop_
_atom_site_label
_atom_site_type_symbol
_atom_site_fract_x
_atom_site_fract_y
_atom_site_fract_z
_atom_site_U_iso_or_equiv
_atom_site_adp_type
_atom_site_occupancy
_atom_site_site_symmetry_order
_atom_site_calc_flag
_atom_site_refinement_flags_posn
_atom_site_refinement_flags_adp
C1 C 0.2802(3) 0.397(4) 0.6386(11) 0.292(9) Uani 1 1 d . U
H1A H 0.2912 0.4647 0.5987 0.351 Uiso 1 1 calc R U
H1B H 0.2839 0.2729 0.6279 0.351 Uiso 1 1 calc R U
C1A C 0.33449(16) 1.4799(10) 0.1583(5) 0.117(2) Uani 1 1 d . .
H1AA H 0.3371 1.4208 0.2101 0.141 Uiso 1 1 calc R U
H1AB H 0.3515 1.5736 0.1593 0.141 Uiso 1 1 calc R U
C2 C 0.2426(5) 0.433(7) 0.6270(19) 0.42(2) Uani 1 1 d . U
H2 H 0.2274 0.3815 0.5877 0.506 Uiso 1 1 calc R U
C2A C 0.2992(2) 1.5616(12) 0.1468(6) 0.142(3) Uani 1 1 d . .
H2A H 0.2950 1.6675 0.1726 0.170 Uiso 1 1 calc R U
C3 C 0.2337(5) 0.558(6) 0.685(2) 0.381(16) Uani 1 1 d . U
H3 H 0.2105 0.5860 0.6796 0.457 Uiso 1 1 calc R U
C3A C 0.27389(18) 1.4850(14) 0.1005(7) 0.157(3) Uani 1 1 d . .
H3A H 0.2525 1.5389 0.0968 0.188 Uiso 1 1 calc R U
C4 C 0.2519(4) 0.649(5) 0.7501(13) 0.335(11) Uani 1 1 d . U
H4A H 0.2478 0.5937 0.8008 0.402 Uiso 1 1 calc R U
H4B H 0.2443 0.7712 0.7513 0.402 Uiso 1 1 calc R U
C4A C 0.27755(15) 1.3250(11) 0.0558(6) 0.135(3) Uani 1 1 d . .
H4BA H 0.2773 1.3547 -0.0007 0.161 Uiso 1 1 calc R U
H4AA H 0.2579 1.2500 0.0619 0.161 Uiso 1 1 calc R U
C5 C 0.2898(3) 0.640(3) 0.7373(11) 0.246(6) Uani 1 1 d . U
H5 H 0.2949 0.7127 0.6912 0.295 Uiso 1 1 calc R U
C5A C 0.31031(13) 1.2190(9) 0.0810(4) 0.1032(17) Uani 1 1 d . .
H5A H 0.3074 1.1667 0.1336 0.124 Uiso 1 1 calc R U
C6 C 0.3096(3) 0.705(3) 0.8135(9) 0.223(5) Uani 1 1 d . U
H6A H 0.3045 0.6298 0.8582 0.267 Uiso 1 1 calc R U
H6B H 0.3025 0.8246 0.8250 0.267 Uiso 1 1 calc R U
C6A C 0.31596(13) 1.0709(9) 0.0257(5) 0.118(2) Uani 1 1 d . .
H6AA H 0.3167 1.1178 -0.0282 0.142 Uiso 1 1 calc R U
H6AB H 0.2966 0.9906 0.0247 0.142 Uiso 1 1 calc R U
C7 C 0.3498(3) 0.7011(15) 0.8042(6) 0.160(3) Uani 1 1 d . U
H7A H 0.3550 0.7819 0.7618 0.192 Uiso 1 1 calc R U
H7B H 0.3623 0.7395 0.8539 0.192 Uiso 1 1 calc R U
C7A C 0.34878(12) 0.9668(8) 0.0485(4) 0.1012(17) Uani 1 1 d . .
H7AA H 0.3463 0.9013 0.0976 0.121 Uiso 1 1 calc R U
H7AB H 0.3520 0.8816 0.0064 0.121 Uiso 1 1 calc R U
C8 C 0.36046(16) 0.5191(11) 0.7843(4) 0.117(2) Uani 1 1 d . U
H8 H 0.3573 0.4421 0.8303 0.140 Uiso 1 1 calc R U
C8A C 0.38022(10) 1.0826(6) 0.0609(3) 0.0730(11) Uani 1 1 d . .
H8A H 0.3845 1.1356 0.0092 0.088 Uiso 1 1 calc R U
C9 C 0.33892(17) 0.4442(16) 0.7096(5) 0.140(3) Uani 1 1 d . U
H9 H 0.3418 0.5244 0.6646 0.168 Uiso 1 1 calc R U
C9A C 0.37367(10) 1.2332(6) 0.1205(3) 0.0705(11) Uani 1 1 d . .
H9A H 0.3684 1.1748 0.1703 0.085 Uiso 1 1 calc R U
C10 C 0.2984(3) 0.442(3) 0.7233(9) 0.215(5) Uani 1 1 d . U
C10A C 0.34168(11) 1.3459(7) 0.0926(3) 0.0834(13) Uani 1 1 d . .
C11 C 0.3511(2) 0.2601(16) 0.6856(5) 0.147(3) Uani 1 1 d . .
H11A H 0.3465 0.1757 0.7271 0.176 Uiso 1 1 calc R U
H11B H 0.3381 0.2238 0.6361 0.176 Uiso 1 1 calc R U
C11A C 0.40597(11) 1.3442(7) 0.1426(3) 0.0807(12) Uani 1 1 d . .
H11C H 0.4015 1.4277 0.1845 0.097 Uiso 1 1 calc R U
H11D H 0.4114 1.4114 0.0959 0.097 Uiso 1 1 calc R U
C12 C 0.38920(15) 0.2563(9) 0.6738(3) 0.1013(17) Uani 1 1 d . .
H12A H 0.3961 0.1355 0.6637 0.122 Uiso 1 1 calc R U
H12B H 0.3933 0.3270 0.6271 0.122 Uiso 1 1 calc R U
C12A C 0.43714(10) 1.2279(7) 0.1720(3) 0.0751(11) Uani 1 1 d . .
H12C H 0.4572 1.3024 0.1825 0.090 Uiso 1 1 calc R U
H12D H 0.4328 1.1703 0.2220 0.090 Uiso 1 1 calc R U
C13 C 0.41070(12) 0.3274(7) 0.7469(3) 0.0778(12) Uani 1 1 d . .
C13A C 0.44401(9) 1.0892(6) 0.1104(2) 0.0607(9) Uani 1 1 d . .
C14 C 0.39736(13) 0.5109(8) 0.7673(3) 0.0858(13) Uani 1 1 d . .
H14 H 0.3994 0.5847 0.7197 0.103 Uiso 1 1 calc R U
C14A C 0.41159(10) 0.9781(6) 0.0920(3) 0.0702(11) Uani 1 1 d . .
H14A H 0.4063 0.9270 0.1434 0.084 Uiso 1 1 calc R U
C15 C 0.42464(15) 0.5780(9) 0.8318(3) 0.1008(16) Uani 1 1 d . .
H15A H 0.4199 0.5373 0.8847 0.121 Uiso 1 1 calc R U
H15B H 0.4256 0.7063 0.8319 0.121 Uiso 1 1 calc R U
C15A C 0.42360(13) 0.8255(7) 0.0427(3) 0.0859(13) Uani 1 1 d . .
H15C H 0.4230 0.8578 -0.0137 0.103 Uiso 1 1 calc R U
H15D H 0.4093 0.7220 0.0476 0.103 Uiso 1 1 calc R U
C16 C 0.45881(14) 0.4979(8) 0.8076(3) 0.0903(14) Uani 1 1 d . .
H16A H 0.4740 0.5906 0.7918 0.108 Uiso 1 1 calc R U
H16B H 0.4704 0.4323 0.8521 0.108 Uiso 1 1 calc R U
C16A C 0.46074(12) 0.7890(7) 0.0782(3) 0.0805(13) Uani 1 1 d . .
H16C H 0.4622 0.6755 0.1055 0.097 Uiso 1 1 calc R U
H16D H 0.4761 0.7876 0.0359 0.097 Uiso 1 1 calc R U
C17 C 0.44854(12) 0.3735(7) 0.7362(2) 0.0749(12) Uani 1 1 d . .
C17A C 0.47028(10) 0.9395(6) 0.1378(2) 0.0662(10) Uani 1 1 d . .
C18 C 0.41014(16) 0.1967(9) 0.8163(3) 0.1042(17) Uani 1 1 d . .
H18A H 0.4271 0.2303 0.8587 0.156 Uiso 1 1 calc R U
H18B H 0.4151 0.0799 0.7979 0.156 Uiso 1 1 calc R U
H18C H 0.3879 0.1978 0.8361 0.156 Uiso 1 1 calc R U
C18A C 0.45623(13) 1.1781(7) 0.0355(3) 0.0829(13) Uani 1 1 d . .
H18D H 0.4763 1.2476 0.0506 0.124 Uiso 1 1 calc R U
H18E H 0.4384 1.2535 0.0113 0.124 Uiso 1 1 calc R U
H18F H 0.4616 1.0889 -0.0023 0.124 Uiso 1 1 calc R U
C19 C 0.2904(4) 0.312(3) 0.7873(12) 0.272(10) Uani 1 1 d . .
H19A H 0.3057 0.3311 0.8348 0.409 Uiso 1 1 calc R U
H19B H 0.2932 0.1935 0.7681 0.409 Uiso 1 1 calc R U
H19C H 0.2671 0.3284 0.7998 0.409 Uiso 1 1 calc R U
C19A C 0.34574(15) 1.4434(8) 0.0157(4) 0.1056(18) Uani 1 1 d . .
H19D H 0.3248 1.5039 -0.0015 0.158 Uiso 1 1 calc R U
H19E H 0.3510 1.3607 -0.0250 0.158 Uiso 1 1 calc R U
H19F H 0.3640 1.5280 0.0243 0.158 Uiso 1 1 calc R U
C20 C 0.45154(12) 0.4655(8) 0.6597(3) 0.0805(12) Uani 1 1 d . .
C20A C 0.46635(11) 0.8845(7) 0.2221(3) 0.0730(11) Uani 1 1 d . .
C21 C 0.45330(13) 0.5437(9) 0.5989(3) 0.0928(16) Uani 1 1 d . .
C21A C 0.46348(11) 0.8385(7) 0.2885(3) 0.0782(12) Uani 1 1 d . .
C22 C 0.45478(12) 0.6265(8) 0.5220(3) 0.0795(13) Uani 1 1 d . .
C23 C 0.45550(15) 0.8026(8) 0.5106(3) 0.0872(15) Uani 1 1 d . .
C24 C 0.45842(18) 0.8741(8) 0.4359(3) 0.0969(17) Uani 1 1 d . .
H24 H 0.4592 0.9967 0.4311 0.116 Uiso 1 1 calc R U
C25 C 0.46026(11) 0.7736(7) 0.3681(2) 0.0716(12) Uani 1 1 d . .
C26 C 0.45895(16) 0.5923(8) 0.3791(3) 0.0916(15) Uani 1 1 d . .
C27 C 0.4569(2) 0.5221(8) 0.4546(3) 0.114(2) Uani 1 1 d . .
H27 H 0.4570 0.3997 0.4605 0.137 Uiso 1 1 calc R U
N1 N 0.4576(3) 0.4794(12) 0.3191(4) 0.182(4) Uani 1 1 d . .
H1BA H 0.4556 0.3680 0.3281 0.218 Uiso 1 1 calc R U
H1C H 0.4588 0.5170 0.2708 0.218 Uiso 1 1 calc R U
N2 N 0.4571(2) 0.9380(14) 0.5782(4) 0.147(3) Uani 1 1 d . .
O1 O 0.50518(7) 0.9853(5) 0.13216(16) 0.0777(9) Uani 1 1 d . .
H1ABB H 0.5105 1.0674 0.1629 0.117 Uiso 1 1 calc R U
O2 O 0.47146(9) 0.2254(6) 0.74146(19) 0.0923(10) Uani 1 1 d D .
O3 O 0.4483(3) 0.8869(13) 0.6423(4) 0.205(4) Uani 1 1 d . .
O4 O 0.4660(3) 1.0869(14) 0.5704(6) 0.232(5) Uani 1 1 d . .
H2B H 0.4673(14) 0.161(6) 0.698(2) 0.091(17) Uiso 1 1 d D .

loop_
_atom_site_aniso_label
_atom_site_aniso_U_11
_atom_site_aniso_U_22
_atom_site_aniso_U_33
_atom_site_aniso_U_23
_atom_site_aniso_U_13
_atom_site_aniso_U_12
C1 0.101(6) 0.45(2) 0.311(13) -0.033(15) -0.057(7) 0.017(10)
C1A 0.088(4) 0.099(4) 0.168(6) -0.017(4) 0.025(3) 0.015(3)
C2 0.136(10) 0.68(5) 0.43(3) -0.12(3) -0.068(13) 0.105(17)
C2A 0.098(5) 0.120(5) 0.209(8) -0.024(6) 0.024(5) 0.035(4)
C3 0.135(10) 0.60(4) 0.39(3) -0.06(3) -0.055(12) 0.104(15)
C3A 0.069(4) 0.137(7) 0.264(11) 0.020(7) 0.016(5) 0.029(4)
C4 0.127(8) 0.55(3) 0.330(18) -0.04(2) 0.006(8) 0.118(11)
C4A 0.060(3) 0.122(5) 0.218(8) -0.011(6) -0.004(4) 0.010(3)
C5 0.130(7) 0.351(15) 0.252(12) 0.010(11) -0.006(7) 0.106(8)
C5A 0.063(3) 0.094(4) 0.151(5) 0.012(4) 0.000(3) -0.006(3)
C6 0.149(7) 0.291(13) 0.235(10) 0.010(10) 0.052(6) 0.123(8)
C6A 0.056(3) 0.099(4) 0.194(6) 0.010(4) -0.022(3) -0.021(3)
C7 0.148(6) 0.169(7) 0.171(7) 0.015(6) 0.053(5) 0.071(5)
C7A 0.070(3) 0.072(3) 0.158(5) -0.012(3) -0.011(3) -0.009(2)
C8 0.098(4) 0.149(5) 0.106(4) 0.028(4) 0.024(3) 0.030(4)
C8A 0.061(2) 0.065(2) 0.091(3) 0.006(2) -0.0047(18) -0.0075(19)
C9 0.083(4) 0.196(8) 0.139(5) 0.018(5) 0.008(3) 0.024(4)
C9A 0.060(2) 0.066(2) 0.086(3) 0.002(2) 0.0085(18) -0.0061(19)
C10 0.090(5) 0.331(14) 0.221(10) 0.010(10) -0.007(5) 0.022(7)
C10A 0.058(2) 0.078(3) 0.113(4) 0.004(3) 0.002(2) -0.002(2)
C11 0.099(5) 0.207(10) 0.130(5) 0.003(6) -0.010(4) -0.056(6)
C11A 0.060(2) 0.077(3) 0.104(3) -0.007(2) 0.003(2) -0.006(2)
C12 0.093(4) 0.112(4) 0.097(3) -0.015(3) -0.005(3) -0.004(3)
C12A 0.059(2) 0.074(3) 0.091(3) -0.005(2) -0.0014(19) -0.005(2)
C13 0.080(3) 0.088(3) 0.065(2) 0.012(2) 0.0059(19) -0.003(2)
C13A 0.0543(19) 0.068(2) 0.060(2) 0.0050(18) 0.0081(15) -0.0045(18)
C14 0.090(3) 0.091(3) 0.078(3) 0.005(2) 0.016(2) 0.009(3)
C14A 0.059(2) 0.068(3) 0.083(3) 0.006(2) 0.0035(18) -0.0042(19)
C15 0.113(4) 0.107(4) 0.083(3) -0.016(3) 0.014(3) 0.003(3)
C15A 0.080(3) 0.072(3) 0.103(3) -0.014(3) -0.007(2) -0.002(2)
C16 0.100(3) 0.109(4) 0.060(2) -0.010(3) -0.006(2) -0.002(3)
C16A 0.079(3) 0.091(3) 0.072(3) -0.010(2) 0.008(2) 0.006(2)
C17 0.082(3) 0.091(3) 0.052(2) 0.004(2) 0.0045(18) 0.003(2)
C17A 0.056(2) 0.080(3) 0.063(2) 0.004(2) 0.0121(16) -0.0027(19)
C18 0.116(4) 0.107(4) 0.093(3) 0.022(3) 0.022(3) 0.001(4)
C18A 0.078(3) 0.089(3) 0.083(3) 0.018(3) 0.013(2) -0.007(2)
C19 0.131(9) 0.41(3) 0.292(17) 0.001(19) 0.083(10) -0.076(13)
C19A 0.084(3) 0.089(4) 0.139(5) 0.017(4) -0.010(3) -0.003(3)
C20 0.076(3) 0.103(3) 0.064(3) -0.001(3) 0.0091(19) -0.001(2)
C20A 0.064(2) 0.089(3) 0.067(3) 0.001(2) 0.0113(18) 0.003(2)
C21 0.087(3) 0.132(5) 0.059(3) 0.011(3) 0.004(2) -0.006(3)
C21A 0.067(2) 0.102(3) 0.066(3) 0.007(2) 0.0097(18) 0.002(2)
C22 0.080(3) 0.095(4) 0.063(3) 0.013(2) 0.0081(19) -0.004(2)
C23 0.103(3) 0.109(4) 0.051(2) -0.008(3) 0.016(2) 0.015(3)
C24 0.142(5) 0.076(3) 0.075(3) 0.002(3) 0.026(3) 0.012(3)
C25 0.069(2) 0.093(3) 0.054(2) 0.003(2) 0.0089(17) 0.006(2)
C26 0.129(4) 0.096(4) 0.049(2) -0.016(3) 0.004(2) -0.007(3)
C27 0.184(7) 0.073(3) 0.081(4) 0.001(3) -0.001(3) -0.014(4)
N1 0.291(11) 0.170(7) 0.086(4) -0.025(4) 0.022(4) -0.050(7)
N2 0.172(6) 0.181(8) 0.088(4) -0.032(4) 0.015(4) 0.048(6)
O1 0.0558(15) 0.108(2) 0.0706(16) 0.0032(16) 0.0123(12) -0.0008(15)
O2 0.096(2) 0.109(3) 0.070(2) -0.004(2) 0.0043(16) 0.019(2)
O3 0.290(9) 0.237(8) 0.090(3) -0.028(4) 0.035(4) 0.077(7)
O4 0.343(14) 0.128(5) 0.230(9) -0.065(6) 0.061(8) -0.012(7)

loop_
_atom_type_symbol
_atom_type_description
_atom_type_scat_dispersion_real
_atom_type_scat_dispersion_imag
_atom_type_scat_source
C C 0.0033 0.0016 'International Tables Vol C Tables 4.2.6.8 and 6.1.1.4'
H H 0.0000 0.0000 'International Tables Vol C Tables 4.2.6.8 and 6.1.1.4'
N N 0.0061 0.0033 'International Tables Vol C Tables 4.2.6.8 and 6.1.1.4'
O O 0.0106 0.0060 'International Tables Vol C Tables 4.2.6.8 and 6.1.1.4'

loop_
_geom_angle_atom_site_label_1
_geom_angle_atom_site_label_2
_geom_angle_atom_site_label_3
_geom_angle
C2 C1 C10 116.1(19)
C2 C1 H1A 108.2
C10 C1 H1A 108.2
C2 C1 H1B 108.3
C10 C1 H1B 108.3
H1A C1 H1B 107.4
C2A C1A C10A 113.8(6)
C2A C1A H1AA 108.8
C10A C1A H1AA 108.8
C2A C1A H1AB 108.8
C10A C1A H1AB 108.8
H1AA C1A H1AB 107.7
C3 C2 C1 109(2)
C3 C2 H2 125.3
C1 C2 H2 125.3
C3A C2A C1A 121.3(7)
C3A C2A H2A 119.3
C1A C2A H2A 119.3
C4 C3 C2 135(2)
C4 C3 H3 112.5
C2 C3 H3 112.5
C2A C3A C4A 124.3(6)
C2A C3A H3A 117.9
C4A C3A H3A 117.9
C3 C4 C5 107.4(19)
C3 C4 H4A 110.2
C5 C4 H4A 110.2
C3 C4 H4B 110.2
C5 C4 H4B 110.2
H4A C4 H4B 108.5
C3A C4A C5A 114.6(6)
C3A C4A H4B 108.6
C5A C4A H4B 108.6
C3A C4A H4A 108.6
C5A C4A H4A 108.6
H4B C4A H4A 107.6
C6 C5 C4 107.3(15)
C6 C5 C10 109.6(13)
C4 C5 C10 106.8(19)
C6 C5 H5 111.0
C4 C5 H5 111.0
C10 C5 H5 111.0
C6A C5A C4A 113.0(6)
C6A C5A C10A 112.4(5)
C4A C5A C10A 110.1(5)
C6A C5A H5A 107.0
C4A C5A H5A 107.0
C10A C5A H5A 107.0
C5 C6 C7 110.2(10)
C5 C6 H6A 109.6
C7 C6 H6A 109.6
C5 C6 H6B 109.6
C7 C6 H6B 109.6
H6A C6 H6B 108.1
C5A C6A C7A 113.9(5)
C5A C6A H6AA 108.8
C7A C6A H6AA 108.8
C5A C6A H6AB 108.8
C7A C6A H6AB 108.8
H6AA C6A H6AB 107.7
C8 C7 C6 109.9(11)
C8 C7 H7A 109.7
C6 C7 H7A 109.7
C8 C7 H7B 109.7
C6 C7 H7B 109.7
H7A C7 H7B 108.2
C8A C7A C6A 113.2(5)
C8A C7A H7AA 108.9
C6A C7A H7AA 108.9
C8A C7A H7AB 108.9
C6A C7A H7AB 108.9
H7AA C7A H7AB 107.7
C7 C8 C14 112.2(7)
C7 C8 C9 112.0(7)
C14 C8 C9 107.1(5)
C7 C8 H8 108.5
C14 C8 H8 108.5
C9 C8 H8 108.5
C7A C8A C14A 111.9(4)
C7A C8A C9A 109.4(4)
C14A C8A C9A 109.9(3)
C7A C8A H8A 108.5
C14A C8A H8A 108.5
C9A C8A H8A 108.5
C11 C9 C8 112.5(6)
C11 C9 C10 111.0(11)
C8 C9 C10 110.9(8)
C11 C9 H9 107.4
C8 C9 H9 107.4
C10 C9 H9 107.4
C11A C9A C8A 112.0(3)
C11A C9A C10A 113.5(4)
C8A C9A C10A 112.8(4)
C11A C9A H9A 106.0
C8A C9A H9A 106.0
C10A C9A H9A 106.0
C19 C10 C5 117.4(14)
C19 C10 C1 113.2(18)
C5 C10 C1 104.9(16)
C19 C10 C9 112.1(11)
C5 C10 C9 103.8(14)
C1 C10 C9 104.1(10)
C19A C10A C1A 109.2(5)
C19A C10A C9A 112.3(4)
C1A C10A C9A 110.1(4)
C19A C10A C5A 109.8(5)
C1A C10A C5A 107.5(5)
C9A C10A C5A 107.9(4)
C12 C11 C9 112.4(7)
C12 C11 H11A 109.1
C9 C11 H11A 109.1
C12 C11 H11B 109.1
C9 C11 H11B 109.1
H11A C11 H11B 107.8
C9A C11A C12A 112.1(4)
C9A C11A H11C 109.2
C12A C11A H11C 109.2
C9A C11A H11D 109.2
C12A C11A H11D 109.2
H11C C11A H11D 107.9
C13 C12 C11 111.5(5)
C13 C12 H12A 109.3
C11 C12 H12A 109.3
C13 C12 H12B 109.3
C11 C12 H12B 109.3
H12A C12 H12B 108.0
C13A C12A C11A 111.2(4)
C13A C12A H12C 109.4
C11A C12A H12C 109.4
C13A C12A H12D 109.4
C11A C12A H12D 109.4
H12C C12A H12D 108.0
C12 C13 C18 109.7(5)
C12 C13 C14 108.9(4)
C18 C13 C14 112.8(4)
C12 C13 C17 116.9(4)
C18 C13 C17 108.3(4)
C14 C13 C17 99.9(4)
C12A C13A C14A 108.7(3)
C12A C13A C18A 109.9(4)
C14A C13A C18A 113.0(3)
C12A C13A C17A 117.0(3)
C14A C13A C17A 100.0(3)
C18A C13A C17A 107.9(3)
C8 C14 C13 115.7(5)
C8 C14 C15 118.3(5)
C13 C14 C15 103.0(4)
C8 C14 H14 106.3
C13 C14 H14 106.3
C15 C14 H14 106.3
C8A C14A C15A 119.5(4)
C8A C14A C13A 114.6(4)
C15A C14A C13A 103.5(3)
C8A C14A H14A 106.1
C15A C14A H14A 106.1
C13A C14A H14A 106.1
C14 C15 C16 104.5(4)
C14 C15 H15A 110.9
C16 C15 H15A 110.9
C14 C15 H15B 110.9
C16 C15 H15B 110.9
H15A C15 H15B 108.9
C14A C15A C16A 104.8(4)
C14A C15A H15C 110.8
C16A C15A H15C 110.8
C14A C15A H15D 110.8
C16A C15A H15D 110.8
H15C C15A H15D 108.9
C17 C16 C15 105.5(4)
C17 C16 H16A 110.6
C15 C16 H16A 110.6
C17 C16 H16B 110.6
C15 C16 H16B 110.6
H16A C16 H16B 108.8
C17A C16A C15A 106.4(4)
C17A C16A H16C 110.5
C15A C16A H16C 110.5
C17A C16A H16D 110.5
C15A C16A H16D 110.5
H16C C16A H16D 108.6
O2 C17 C20 108.9(4)
O2 C17 C16 108.1(4)
C20 C17 C16 110.4(4)
O2 C17 C13 114.7(4)
C20 C17 C13 111.2(3)
C16 C17 C13 103.4(4)
O1 C17A C20A 108.3(3)
O1 C17A C16A 108.4(3)
C20A C17A C16A 111.5(4)
O1 C17A C13A 114.5(3)
C20A C17A C13A 110.8(3)
C16A C17A C13A 103.3(3)
C13 C18 H18A 109.5
C13 C18 H18B 109.5
H18A C18 H18B 109.5
C13 C18 H18C 109.5
H18A C18 H18C 109.5
H18B C18 H18C 109.5
C13A C18A H18D 109.5
C13A C18A H18E 109.5
H18D C18A H18E 109.5
C13A C18A H18F 109.5
H18D C18A H18F 109.5
H18E C18A H18F 109.5
C10 C19 H19A 109.5
C10 C19 H19B 109.5
H19A C19 H19B 109.5
C10 C19 H19C 109.5
H19A C19 H19C 109.5
H19B C19 H19C 109.5
C10A C19A H19D 109.5
C10A C19A H19E 109.5
H19D C19A H19E 109.5
C10A C19A H19F 109.5
H19D C19A H19F 109.5
H19E C19A H19F 109.5
C21 C20 C17 177.9(6)
C21A C20A C17A 178.9(5)
C20 C21 C22 175.7(7)
C20A C21A C25 177.2(6)
C23 C22 C27 116.5(4)
C23 C22 C21 124.1(5)
C27 C22 C21 119.4(5)
C22 C23 C24 121.4(5)
C22 C23 N2 124.1(6)
C24 C23 N2 114.1(6)
C25 C24 C23 123.2(5)
C25 C24 H24 118.4
C23 C24 H24 118.4
C24 C25 C26 115.6(4)
C24 C25 C21A 126.4(5)
C26 C25 C21A 118.0(4)
N1 C26 C27 116.6(6)
N1 C26 C25 122.7(5)
C27 C26 C25 120.6(4)
C26 C27 C22 122.6(5)
C26 C27 H27 118.7
C22 C27 H27 118.7
C26 N1 H1B 120.0
C26 N1 H1C 120.0
H1B N1 H1C 120.0
O4 N2 O3 120.5(9)
O4 N2 C23 123.1(8)
O3 N2 C23 116.4(10)
C17A O1 H1A 109.5
C17 O2 H2B 108(4)

loop_
_geom_bond_atom_site_label_1
_geom_bond_atom_site_label_2
_geom_bond_distance
C1 C2 1.49(2)
C1 C10 1.56(2)
C1 H1A 0.9700
C1 H1B 0.9700
C1A C2A 1.510(10)
C1A C10A 1.537(8)
C1A H1AA 0.9700
C1A H1AB 0.9700
C2 C3 1.42(4)
C2 H2 0.9300
C2A C3A 1.332(12)
C2A H2A 0.9300
C3 C4 1.42(4)
C3 H3 0.9300
C3A C4A 1.434(13)
C3A H3A 0.9300
C4 C5 1.52(2)
C4 H4A 0.9700
C4 H4B 0.9700
C4A C5A 1.538(9)
C4A H4B 0.9700
C4A H4A 0.9700
C5 C6 1.51(2)
C5 C10 1.56(3)
C5 H5 0.9800
C5A C6A 1.480(10)
C5A C10A 1.556(7)
C5A H5A 0.9800
C6 C7 1.597(15)
C6 H6A 0.9700
C6 H6B 0.9700
C6A C7A 1.525(8)
C6A H6AA 0.9700
C6A H6AB 0.9700
C7 C8 1.483(14)
C7 H7A 0.9700
C7 H7B 0.9700
C7A C8A 1.509(7)
C7A H7AA 0.9700
C7A H7AB 0.9700
C8 C14 1.500(8)
C8 C9 1.548(12)
C8 H8 0.9800
C8A C14A 1.511(6)
C8A C9A 1.549(7)
C8A H8A 0.9800
C9 C11 1.534(15)
C9 C10 1.626(13)
C9 H9 0.9800
C9A C11A 1.534(6)
C9A C10A 1.550(6)
C9A H9A 0.9800
C10 C19 1.51(2)
C10A C19A 1.502(8)
C11 C12 1.525(10)
C11 H11A 0.9700
C11 H11B 0.9700
C11A C12A 1.547(7)
C11A H11C 0.9700
C11A H11D 0.9700
C12 C13 1.516(7)
C12 H12A 0.9700
C12 H12B 0.9700
C12A C13A 1.510(6)
C12A H12C 0.9700
C12A H12D 0.9700
C13 C18 1.524(7)
C13 C14 1.530(8)
C13 C17 1.549(7)
C13A C14A 1.530(6)
C13A C18A 1.535(6)
C13A C17A 1.568(6)
C14 C15 1.532(8)
C14 H14 0.9800
C14A C15A 1.517(7)
C14A H14A 0.9800
C15 C16 1.556(8)
C15 H15A 0.9700
C15 H15B 0.9700
C15A C16A 1.544(7)
C15A H15C 0.9700
C15A H15D 0.9700
C16 C17 1.543(7)
C16 H16A 0.9700
C16 H16B 0.9700
C16A C17A 1.534(7)
C16A H16C 0.9700
C16A H16D 0.9700
C17 O2 1.432(6)
C17 C20 1.467(7)
C17A O1 1.422(5)
C17A C20A 1.489(6)
C18 H18A 0.9600
C18 H18B 0.9600
C18 H18C 0.9600
C18A H18D 0.9600
C18A H18E 0.9600
C18A H18F 0.9600
C19 H19A 0.9600
C19 H19B 0.9600
C19 H19C 0.9600
C19A H19D 0.9600
C19A H19E 0.9600
C19A H19F 0.9600
C20 C21 1.183(7)
C20A C21A 1.178(6)
C21 C22 1.435(7)
C21A C25 1.433(6)
C22 C23 1.344(8)
C22 C27 1.383(8)
C23 C24 1.375(7)
C23 N2 1.521(9)
C24 C25 1.370(7)
C24 H24 0.9300
C25 C26 1.383(8)
C26 N1 1.313(9)
C26 C27 1.376(8)
C27 H27 0.9300
N1 H1B 0.8600
N1 H1C 0.8600
N2 O4 1.188(12)
N2 O3 1.217(10)
O1 H1A 0.8200
O2 H2B 0.871(14)

loop_
_geom_hbond_atom_site_label_D
_geom_hbond_atom_site_label_H
_geom_hbond_atom_site_label_A
_geom_hbond_distance_DH
_geom_hbond_distance_HA
_geom_hbond_distance_DA
_geom_hbond_angle_DHA
_geom_hbond_site_symmetry_A
O1 H1A O2 0.82 2.07 2.868(5) 166.1 2_666
O2 H2B N2 0.871(14) 2.623(18) 3.490(9) 174(5) 1_545
O2 H2B O3 0.871(14) 2.37(3) 3.134(10) 147(5) 1_545
O2 H2B O4 0.871(14) 2.21(3) 3.032(10) 158(5) 1_545
O1 H1A O2 0.82 2.07 2.868(5) 166.1 2_666
O2 H2B N2 0.871(14) 2.623(18) 3.490(9) 174(5) 1_545
O2 H2B O3 0.871(14) 2.37(3) 3.134(10) 147(5) 1_545
O2 H2B O4 0.871(14) 2.21(3) 3.032(10) 158(5) 1_545

loop_
_geom_torsion_atom_site_label_1
_geom_torsion_atom_site_label_2
_geom_torsion_atom_site_label_3
_geom_torsion_atom_site_label_4
_geom_torsion
C10 C1 C2 C3 21(4)
C10A C1A C2A C3A 19.8(12)
C1 C2 C3 C4 -1(6)
C1A C2A C3A C4A -2.0(16)
C2 C3 C4 C5 18(6)
C2A C3A C4A C5A 14.9(14)
C3 C4 C5 C6 -169(3)
C3 C4 C5 C10 -52(3)
C3A C4A C5A C6A -170.9(7)
C3A C4A C5A C10A -44.3(10)
C4 C5 C6 C7 -179.5(17)
C10 C5 C6 C7 64.9(19)
C4A C5A C6A C7A 178.6(6)
C10A C5A C6A C7A 53.2(7)
C5 C6 C7 C8 -57.7(17)
C5A C6A C7A C8A -52.1(8)
C6 C7 C8 C14 174.7(7)
C6 C7 C8 C9 54.1(10)
C6A C7A C8A C14A 173.9(5)
C6A C7A C8A C9A 51.9(7)
C7 C8 C9 C11 176.8(7)
C14 C8 C9 C11 53.4(8)
C7 C8 C9 C10 -58.3(12)
C14 C8 C9 C10 178.3(10)
C7A C8A C9A C11A 174.0(4)
C14A C8A C9A C11A 50.8(5)
C7A C8A C9A C10A -56.6(5)
C14A C8A C9A C10A -179.8(4)
C6 C5 C10 C19 59.9(16)
C4 C5 C10 C19 -56.1(18)
C6 C5 C10 C1 -173.4(13)
C4 C5 C10 C1 70.6(18)
C6 C5 C10 C9 -64.4(16)
C4 C5 C10 C9 179.6(12)
C2 C1 C10 C19 74(3)
C2 C1 C10 C5 -56(3)
C2 C1 C10 C9 -164(3)
C11 C9 C10 C19 58.5(14)
C8 C9 C10 C19 -67.3(16)
C11 C9 C10 C5 -173.8(10)
C8 C9 C10 C5 60.4(14)
C11 C9 C10 C1 -64.3(18)
C8 C9 C10 C1 170.0(15)
C2A C1A C10A C19A 71.5(7)
C2A C1A C10A C9A -164.8(6)
C2A C1A C10A C5A -47.6(8)
C11A C9A C10A C19A 64.6(6)
C8A C9A C10A C19A -64.0(5)
C11A C9A C10A C1A -57.2(6)
C8A C9A C10A C1A 174.1(4)
C11A C9A C10A C5A -174.2(4)
C8A C9A C10A C5A 57.2(5)
C6A C5A C10A C19A 67.9(6)
C4A C5A C10A C19A -59.0(7)
C6A C5A C10A C1A -173.4(5)
C4A C5A C10A C1A 59.6(7)
C6A C5A C10A C9A -54.8(6)
C4A C5A C10A C9A 178.2(6)
C8 C9 C11 C12 -54.0(9)
C10 C9 C11 C12 -178.9(7)
C8A C9A C11A C12A -52.3(5)
C10A C9A C11A C12A 178.6(4)
C9 C11 C12 C13 53.8(9)
C9A C11A C12A C13A 55.9(5)
C11 C12 C13 C18 70.4(7)
C11 C12 C13 C14 -53.5(7)
C11 C12 C13 C17 -165.7(6)
C11A C12A C13A C14A -56.7(5)
C11A C12A C13A C18A 67.5(5)
C11A C12A C13A C17A -168.9(4)
C7 C8 C14 C13 179.5(6)
C9 C8 C14 C13 -57.2(7)
C7 C8 C14 C15 56.5(8)
C9 C8 C14 C15 179.8(6)
C12 C13 C14 C8 58.4(6)
C18 C13 C14 C8 -63.7(6)
C17 C13 C14 C8 -178.5(4)
C12 C13 C14 C15 -170.9(4)
C18 C13 C14 C15 67.0(5)
C17 C13 C14 C15 -47.8(4)
C7A C8A C14A C15A 59.6(6)
C9A C8A C14A C15A -178.6(4)
C7A C8A C14A C13A -176.8(4)
C9A C8A C14A C13A -55.0(5)
C12A C13A C14A C8A 58.4(5)
C18A C13A C14A C8A -64.0(5)
C17A C13A C14A C8A -178.5(3)
C12A C13A C14A C15A -169.8(4)
C18A C13A C14A C15A 67.9(5)
C17A C13A C14A C15A -46.6(4)
C8 C14 C15 C16 162.7(5)
C13 C14 C15 C16 33.6(6)
C8A C14A C15A C16A 163.5(4)
C13A C14A C15A C16A 34.6(5)
C14 C15 C16 C17 -6.0(6)
C14A C15A C16A C17A -8.2(5)
C15 C16 C17 O2 -145.4(4)
C15 C16 C17 C20 95.6(5)
C15 C16 C17 C13 -23.4(5)
C12 C13 C17 O2 -81.7(5)
C18 C13 C17 O2 42.9(5)
C14 C13 C17 O2 161.1(4)
C12 C13 C17 C20 42.5(6)
C18 C13 C17 C20 167.0(5)
C14 C13 C17 C20 -74.8(5)
C12 C13 C17 C16 160.9(5)
C18 C13 C17 C16 -74.5(5)
C14 C13 C17 C16 43.7(4)
C15A C16A C17A O1 -142.2(4)
C15A C16A C17A C20A 98.6(4)
C15A C16A C17A C13A -20.4(5)
C12A C13A C17A O1 -84.4(4)
C14A C13A C17A O1 158.5(3)
C18A C13A C17A O1 40.1(4)
C12A C13A C17A C20A 38.4(5)
C14A C13A C17A C20A -78.7(4)
C18A C13A C17A C20A 163.0(4)
C12A C13A C17A C16A 157.9(3)
C14A C13A C17A C16A 40.8(4)
C18A C13A C17A C16A -77.5(4)
C27 C22 C23 C24 -0.4(9)
C21 C22 C23 C24 177.1(5)
C27 C22 C23 N2 -173.4(6)
C21 C22 C23 N2 4.1(9)
C22 C23 C24 C25 1.0(9)
N2 C23 C24 C25 174.7(6)
C23 C24 C25 C26 0.1(8)
C23 C24 C25 C21A -179.7(5)
C24 C25 C26 N1 174.3(7)
C21A C25 C26 N1 -5.9(9)
C24 C25 C26 C27 -1.8(9)
C21A C25 C26 C27 178.0(5)
N1 C26 C27 C22 -173.7(7)
C25 C26 C27 C22 2.6(10)
C23 C22 C27 C26 -1.4(9)
C21 C22 C27 C26 -179.0(6)
C22 C23 N2 O4 161.0(10)
C24 C23 N2 O4 -12.5(12)
C22 C23 N2 O3 -19.9(10)
C24 C23 N2 O3 166.6(7)
